data_1506801
loop_
_publ_author_name
'Kong, Kah-Hoe'
'Chen, Yu'
'Ma, Xiang'
'Chui, Wai Keung'
'Lam, Yulin'

_publ_section_title
;
 Traceless Solid-Phase Synthesis of Nitrogen-Containing Heterocycles and
 Their Biological Evaluations as Inhibitors of Neuronal Sodium Channels
;
_journal_issue 6
_journal_name_full 'Journal of Combinatorial Chemistry'
_journal_page_first 928
_journal_paper_doi 10.1021/cc049910t
_journal_volume 6
_journal_year 2004
_chemical_formula_sum 'C23 H18 N2 O'
_chemical_formula_weight 338.39
_chemical_name_systematic
; 
 4-(4-Methoxyphenyl)-2,6-diphenylpyrimidine  
;
_space_group_IT_number 19
_symmetry_cell_setting orthorhombic
_symmetry_space_group_name_Hall 'P 2ac 2ab'
_symmetry_space_group_name_H-M 'P 21 21 21'
_atom_sites_solution_hydrogens geom
_atom_sites_solution_primary direct
_atom_sites_solution_secondary difmap
_audit_creation_method SHELXL-97
_cell_angle_alpha 90.00
_cell_angle_beta 90.00
_cell_angle_gamma 90.00
_cell_formula_units_Z 4
_cell_length_a 5.2746(3)
_cell_length_b 16.1821(8)
_cell_length_c 20.4850(10)
_cell_measurement_reflns_used 7214
_cell_measurement_temperature 223(2)
_cell_measurement_theta_max 26.08
_cell_measurement_theta_min 2.35
_cell_volume 1748.48(16)
_computing_cell_refinement 'Bruker SMART'
_computing_data_collection 'Bruker SMART'
_computing_data_reduction 'Bruker SAINT'
_computing_molecular_graphics 'Bruker SHELXTL'
_computing_publication_material 'Bruker SHELXTL'
_computing_structure_refinement 'SHELXL-97 (Sheldrick, 1997)'
_computing_structure_solution 'SHELXS-97 (Sheldrick, 1990)'
_diffrn_ambient_temperature 223(2)
_diffrn_measured_fraction_theta_full 1.000
_diffrn_measured_fraction_theta_max 1.000
_diffrn_measurement_device_type 'CCD area detector'
_diffrn_measurement_method 'phi and omega scans'
_diffrn_radiation_monochromator graphite
_diffrn_radiation_source 'fine-focus sealed tube'
_diffrn_radiation_type MoK\a
_diffrn_radiation_wavelength 0.71073
_diffrn_reflns_av_R_equivalents 0.0335
_diffrn_reflns_av_sigmaI/netI 0.0216
_diffrn_reflns_limit_h_max 6
_diffrn_reflns_limit_h_min -6
_diffrn_reflns_limit_k_max 21
_diffrn_reflns_limit_k_min -21
_diffrn_reflns_limit_l_max 26
_diffrn_reflns_limit_l_min -26
_diffrn_reflns_number 23052
_diffrn_reflns_theta_full 27.50
_diffrn_reflns_theta_max 27.50
_diffrn_reflns_theta_min 1.99
_exptl_absorpt_coefficient_mu 0.079
_exptl_absorpt_correction_T_max 0.9598
_exptl_absorpt_correction_T_min 0.9399
_exptl_absorpt_correction_type 'SADABS (Sheldrick, 2001)'
_exptl_crystal_colour colorless
_exptl_crystal_density_diffrn 1.285
_exptl_crystal_density_meas 0
_exptl_crystal_density_method 'not measured'
_exptl_crystal_description block
_exptl_crystal_F_000 712
_exptl_crystal_size_max 0.79
_exptl_crystal_size_mid 0.55
_exptl_crystal_size_min 0.52
_refine_diff_density_max 0.232
_refine_diff_density_min -0.117
_refine_diff_density_rms 0.042
_refine_ls_abs_structure_details 'Flack H D (1983), Acta Cryst. A39, 876-881'
_refine_ls_abs_structure_Flack -1.1(18)
_refine_ls_extinction_method none
_refine_ls_goodness_of_fit_ref 1.036
_refine_ls_hydrogen_treatment mixed
_refine_ls_matrix_type full
_refine_ls_number_parameters 240
_refine_ls_number_reflns 4020
_refine_ls_number_restraints 0
_refine_ls_restrained_S_all 1.036
_refine_ls_R_factor_all 0.0576
_refine_ls_R_factor_gt 0.0492
_refine_ls_shift/su_max 0.010
_refine_ls_shift/su_mean 0.002
_refine_ls_structure_factor_coef Fsqd
_refine_ls_weighting_details 'calc w=1/[\s^2^(Fo^2^)+(0.0841P)^2^+0.0145P] where P=(Fo^2^+2Fc^2^)/3'
_refine_ls_weighting_scheme calc
_refine_ls_wR_factor_gt 0.1266
_refine_ls_wR_factor_ref 0.1313
_reflns_number_gt 3364
_reflns_number_total 4020
_reflns_threshold_expression >2sigma(I)
_cod_data_source_file cc049910tsi20040505_113933.cif
_cod_data_source_block 4-(4-Methoxyphenyl)-2,6-diphenylpyrimidine
_cod_depositor_comments
;
The following automatic conversions were performed:

'_symmetry_cell_setting' value 'Orthorhombic' changed to
'orthorhombic' according to
/home/saulius/struct/CIF-dictionaries/cif_core.dic dictionary named
'cif_core.dic' version 2.4.1 from 2010-06-29.

Automatic conversion script
Id: cif_fix_values 1715 2011-07-08 13:25:40Z adriana 
;
_cod_original_sg_symbol_H-M P2(1)2(1)2(1)
_cod_database_code 1506801

loop_
_symmetry_equiv_pos_as_xyz
'x, y, z'
'-x+1/2, -y, z+1/2'
'-x, y+1/2, -z+1/2'
'x+1/2, -y+1/2, -z'

loop_
_atom_site_label
_atom_site_type_symbol
_atom_site_fract_x
_atom_site_fract_y
_atom_site_fract_z
_atom_site_U_iso_or_equiv
_atom_site_adp_type
_atom_site_occupancy
_atom_site_symmetry_multiplicity
_atom_site_calc_flag
_atom_site_refinement_flags
H8 H 0.678(5) 0.5085(14) 0.2952(11) 0.073(7) Uiso 1 1 d .
O1 O -0.2080(3) 0.59169(9) 0.49092(7) 0.0611(4) Uani 1 1 d .
N1 N 0.7572(3) 0.62251(9) 0.16708(7) 0.0462(3) Uani 1 1 d .
C8 C 0.6472(3) 0.55426(11) 0.26553(8) 0.0466(4) Uani 1 1 d .
C1 C 0.6890(4) 0.75674(11) 0.08135(9) 0.0533(5) Uani 1 1 d .
H1 H 0.8315 0.7225 0.0760 0.064 Uiso 1 1 calc R
C2 C 0.6419(4) 0.81931(13) 0.03680(10) 0.0594(5) Uani 1 1 d .
H2 H 0.7518 0.8271 0.0012 0.071 Uiso 1 1 calc R
C3 C 0.4354(5) 0.87005(12) 0.04451(11) 0.0609(5) Uani 1 1 d .
H3 H 0.4035 0.9127 0.0145 0.073 Uiso 1 1 calc R
C4 C 0.2748(4) 0.85770(12) 0.09699(12) 0.0639(6) Uani 1 1 d .
H4 H 0.1336 0.8924 0.1026 0.077 Uiso 1 1 calc R
C5 C 0.3191(4) 0.79542(12) 0.14094(11) 0.0592(5) Uani 1 1 d .
H5 H 0.2075 0.7874 0.1761 0.071 Uiso 1 1 calc R
C6 C 0.5277(3) 0.74433(10) 0.13358(9) 0.0469(4) Uani 1 1 d .
C7 C 0.5748(3) 0.67641(10) 0.18125(8) 0.0455(4) Uani 1 1 d .
N2 N 0.4258(3) 0.67460(8) 0.23432(7) 0.0479(3) Uani 1 1 d .
C9 C 0.4603(3) 0.61189(10) 0.27638(8) 0.0449(4) Uani 1 1 d .
C10 C 0.7941(3) 0.56035(11) 0.20974(8) 0.0456(4) Uani 1 1 d .
C11 C 0.9972(3) 0.49992(10) 0.19314(9) 0.0464(4) Uani 1 1 d .
C12 C 1.1546(4) 0.51376(13) 0.14031(9) 0.0549(5) Uani 1 1 d .
H12 H 1.1318 0.5614 0.1147 0.066 Uiso 1 1 calc R
C13 C 1.3459(4) 0.45825(14) 0.12460(11) 0.0629(5) Uani 1 1 d .
H13 H 1.4525 0.4689 0.0888 0.075 Uiso 1 1 calc R
C14 C 1.3804(4) 0.38806(13) 0.16100(12) 0.0647(5) Uani 1 1 d .
H14 H 1.5092 0.3504 0.1500 0.078 Uiso 1 1 calc R
C15 C 1.2269(5) 0.37322(13) 0.21312(14) 0.0725(6) Uani 1 1 d .
H15 H 1.2510 0.3252 0.2382 0.087 Uiso 1 1 calc R
C16 C 1.0348(4) 0.42825(12) 0.22960(11) 0.0650(5) Uani 1 1 d .
H16 H 0.9297 0.4170 0.2656 0.078 Uiso 1 1 calc R
C17 C 0.2888(3) 0.60924(10) 0.33366(8) 0.0438(4) Uani 1 1 d .
C18 C 0.1134(3) 0.67224(11) 0.34489(9) 0.0497(4) Uani 1 1 d .
H18 H 0.1094 0.7180 0.3166 0.060 Uiso 1 1 calc R
C19 C -0.0549(4) 0.66895(11) 0.39670(9) 0.0507(4) Uani 1 1 d .
H19 H -0.1720 0.7120 0.4032 0.061 Uiso 1 1 calc R
C20 C -0.0504(3) 0.60260(11) 0.43854(8) 0.0470(4) Uani 1 1 d .
C21 C 0.1234(4) 0.53944(11) 0.42859(9) 0.0532(5) Uani 1 1 d .
H21 H 0.1281 0.4943 0.4574 0.064 Uiso 1 1 calc R
C22 C 0.2882(4) 0.54274(11) 0.37684(9) 0.0511(4) Uani 1 1 d .
H22 H 0.4033 0.4992 0.3704 0.061 Uiso 1 1 calc R
C23 C -0.3776(5) 0.65670(13) 0.50668(13) 0.0724(6) Uani 1 1 d .
H23A H -0.2820 0.7067 0.5155 0.109 Uiso 1 1 calc R
H23B H -0.4750 0.6417 0.5450 0.109 Uiso 1 1 calc R
H23C H -0.4916 0.6662 0.4703 0.109 Uiso 1 1 calc R

loop_
_atom_site_aniso_label
_atom_site_aniso_U_11
_atom_site_aniso_U_22
_atom_site_aniso_U_33
_atom_site_aniso_U_23
_atom_site_aniso_U_13
_atom_site_aniso_U_12
O1 0.0554(8) 0.0690(8) 0.0589(8) -0.0027(7) 0.0123(7) 0.0040(7)
N1 0.0433(7) 0.0461(8) 0.0493(8) -0.0025(6) -0.0008(7) -0.0024(6)
C8 0.0476(10) 0.0488(9) 0.0433(9) -0.0036(8) -0.0028(8) -0.0015(8)
C1 0.0511(11) 0.0521(10) 0.0567(11) -0.0041(8) -0.0003(9) 0.0020(8)
C2 0.0634(12) 0.0573(11) 0.0574(11) 0.0008(9) -0.0024(10) -0.0056(10)
C3 0.0716(12) 0.0457(9) 0.0654(12) 0.0009(8) -0.0192(11) -0.0036(10)
C4 0.0595(13) 0.0543(11) 0.0778(14) -0.0053(10) -0.0065(11) 0.0071(10)
C5 0.0572(11) 0.0556(10) 0.0648(12) -0.0022(9) 0.0017(10) 0.0045(9)
C6 0.0454(9) 0.0439(8) 0.0515(9) -0.0091(7) -0.0047(8) -0.0038(7)
C7 0.0420(8) 0.0458(8) 0.0487(9) -0.0073(7) -0.0030(8) -0.0058(7)
N2 0.0465(7) 0.0471(7) 0.0500(8) -0.0071(6) -0.0010(7) -0.0020(7)
C9 0.0437(9) 0.0481(9) 0.0427(8) -0.0062(7) -0.0056(8) -0.0063(7)
C10 0.0413(9) 0.0493(9) 0.0463(9) -0.0055(7) -0.0067(7) -0.0075(7)
C11 0.0419(9) 0.0476(9) 0.0497(9) -0.0069(7) -0.0084(7) -0.0038(7)
C12 0.0544(10) 0.0623(11) 0.0480(9) -0.0039(8) -0.0063(9) 0.0055(9)
C13 0.0527(11) 0.0778(14) 0.0580(11) -0.0125(10) -0.0036(10) 0.0103(10)
C14 0.0513(11) 0.0629(12) 0.0800(14) -0.0188(11) -0.0104(11) 0.0069(9)
C15 0.0686(14) 0.0525(11) 0.0965(17) 0.0057(11) -0.0127(14) 0.0072(10)
C16 0.0602(12) 0.0603(11) 0.0746(13) 0.0067(10) 0.0014(11) -0.0012(10)
C17 0.0387(8) 0.0482(9) 0.0444(9) -0.0071(7) -0.0037(7) -0.0009(7)
C18 0.0518(10) 0.0460(9) 0.0514(10) -0.0014(7) -0.0012(8) 0.0008(8)
C19 0.0442(9) 0.0492(9) 0.0588(10) -0.0097(8) -0.0011(8) 0.0063(8)
C20 0.0428(9) 0.0546(9) 0.0436(8) -0.0097(7) -0.0004(8) -0.0025(8)
C21 0.0597(11) 0.0500(10) 0.0499(9) 0.0012(8) 0.0024(9) 0.0037(9)
C22 0.0509(10) 0.0507(10) 0.0518(10) -0.0049(8) 0.0030(8) 0.0099(8)
C23 0.0616(13) 0.0698(13) 0.0859(15) -0.0198(12) 0.0268(12) -0.0019(11)

loop_
_atom_type_symbol
_atom_type_description
_atom_type_scat_dispersion_real
_atom_type_scat_dispersion_imag
_atom_type_scat_source
C C 0.0033 0.0016 'International Tables Vol C Tables 4.2.6.8 and 6.1.1.4'
H H 0.0000 0.0000 'International Tables Vol C Tables 4.2.6.8 and 6.1.1.4'
N N 0.0061 0.0033 'International Tables Vol C Tables 4.2.6.8 and 6.1.1.4'
O O 0.0106 0.0060 'International Tables Vol C Tables 4.2.6.8 and 6.1.1.4'

loop_
_geom_angle_atom_site_label_1
_geom_angle_atom_site_label_2
_geom_angle_atom_site_label_3
_geom_angle
C20 O1 C23 117.76(16)
C7 N1 C10 116.91(15)
C9 C8 C10 119.12(17)
C6 C1 C2 120.41(18)
C3 C2 C1 120.2(2)
C2 C3 C4 119.27(18)
C5 C4 C3 120.8(2)
C4 C5 C6 120.2(2)
C1 C6 C5 119.12(17)
C1 C6 C7 120.78(15)
C5 C6 C7 120.09(17)
N1 C7 N2 125.87(16)
N1 C7 C6 117.44(15)
N2 C7 C6 116.68(15)
C7 N2 C9 117.18(15)
N2 C9 C8 120.36(16)
N2 C9 C17 116.55(15)
C8 C9 C17 123.09(15)
N1 C10 C8 120.52(16)
N1 C10 C11 116.50(15)
C8 C10 C11 122.98(16)
C12 C11 C16 117.96(17)
C12 C11 C10 120.28(16)
C16 C11 C10 121.76(17)
C11 C12 C13 120.87(19)
C14 C13 C12 120.4(2)
C15 C14 C13 119.59(19)
C14 C15 C16 120.7(2)
C15 C16 C11 120.4(2)
C22 C17 C18 117.26(16)
C22 C17 C9 121.77(15)
C18 C17 C9 120.92(15)
C19 C18 C17 121.55(16)
C20 C19 C18 119.79(16)
O1 C20 C19 125.38(16)
O1 C20 C21 114.91(16)
C19 C20 C21 119.70(16)
C22 C21 C20 120.21(17)
C21 C22 C17 121.47(16)

loop_
_geom_bond_atom_site_label_1
_geom_bond_atom_site_label_2
_geom_bond_distance
O1 C20 1.369(2)
O1 C23 1.418(3)
N1 C7 1.331(2)
N1 C10 1.347(2)
C8 C9 1.375(2)
C8 C10 1.384(2)
C1 C6 1.382(3)
C1 C2 1.386(3)
C2 C3 1.373(3)
C3 C4 1.383(3)
C4 C5 1.371(3)
C5 C6 1.385(3)
C6 C7 1.491(2)
C7 N2 1.342(2)
N2 C9 1.344(2)
C9 C17 1.482(2)
C10 C11 1.490(2)
C11 C12 1.382(3)
C11 C16 1.394(3)
C12 C13 1.389(3)
C13 C14 1.371(3)
C14 C15 1.361(3)
C15 C16 1.390(3)
C17 C22 1.393(3)
C17 C18 1.396(2)
C18 C19 1.385(3)
C19 C20 1.374(3)
C20 C21 1.388(3)
C21 C22 1.372(3)

loop_
_cod_related_entry_id
_cod_related_entry_code
_cod_related_entry_database
1 9385004 ChemSpider
